data_7717814
loop_
_publ_author_name
'Wei, Biao'
'Qin, Zhibiao'
'Miao, Hui'
'Wang, Chaoqun'
'Huang, Mengna'
'Liu, Chengxu'
'Bai, Cui-Bing'
'Chen, Zheng'

_publ_section_title
;
 Alkylzinc complexes derived from formylfluorenimide ligands: Synthesis,
 characterization and catalysis for hydroboration of aldehydes and ketones
;
_journal_name_full 'Dalton Transactions'
_journal_paper_doi 10.1039/D4DT03395G
_journal_year 2025
_chemical_formula_moiety 'C28 H23 N O Zn'
_chemical_formula_sum 'C28 H23 N O Zn'
_chemical_formula_weight 454.84
_space_group_crystal_system monoclinic
_space_group_IT_number 14
_space_group_name_Hall '-P 2ybc'
_space_group_name_H-M_alt 'P 1 21/c 1'
_atom_sites_solution_hydrogens geom
_atom_sites_solution_primary dual
_audit_creation_date 2024-05-16
_audit_creation_method
;
Olex2 1.5
(compiled 2024.02.16 svn.r378c4104 for OlexSys, GUI svn.r6928)
;
_audit_update_record
;
2024-05-31 deposited with the CCDC.	2025-01-15 downloaded from the CCDC.
;
_cell_angle_alpha 90
_cell_angle_beta 102.832(5)
_cell_angle_gamma 90
_cell_formula_units_Z 4
_cell_length_a 10.6892(7)
_cell_length_b 21.3643(9)
_cell_length_c 10.0608(5)
_cell_measurement_reflns_used 5000
_cell_measurement_temperature 300
_cell_measurement_theta_max 28.8910
_cell_measurement_theta_min 2.1650
_cell_volume 2240.2(2)
_computing_cell_refinement 'CrysAlisPro 1.171.40.84a (Rigaku OD, 2020)'
_computing_data_collection 'CrysAlisPro 1.171.40.84a (Rigaku OD, 2020)'
_computing_data_reduction 'CrysAlisPro 1.171.40.84a (Rigaku OD, 2020)'
_computing_molecular_graphics 'Olex2 1.5 (Dolomanov et al., 2009)'
_computing_publication_material 'Olex2 1.5 (Dolomanov et al., 2009)'
_computing_structure_refinement 'SHELXL 2019/2 (Sheldrick, 2015)'
_computing_structure_solution 'SHELXT 2018/2 (Sheldrick, 2018)'
_diffrn_ambient_temperature 300
_diffrn_detector 'Hybrid Pixel Array Detector'
_diffrn_detector_area_resol_mean 10.0000
_diffrn_detector_type HyPix
_diffrn_measured_fraction_theta_full 0.997
_diffrn_measured_fraction_theta_max 0.883
_diffrn_measurement_details
;
List of Runs (angles in degrees, time in seconds):

  # Type    Start    End  Width  t~exp~   \w     \q     \k     \f   Frames
#--------------------------------------------------------------------------
  1  \w    -49.00 -11.00   0.50   10.00    --  -23.24 -19.00 -90.00   76
  2  \w    -23.00  36.00   0.50   10.00    --  -23.24 -99.00-120.00  118
  3  \w     31.00  56.00   0.50   10.00    --   24.18-125.00 -95.00   50
  4  \w     41.00  66.00   0.50   10.00    --   24.18-145.00  98.00   50
  5  \w    -67.00 -42.00   0.50   10.00    --   24.18 -19.00  30.00   50
  6  \w    -61.00   4.00   0.50   10.00    --   24.18 -19.00   0.00  130
  7  \w    -72.00   5.00   0.50   10.00    --   24.18 -19.00 -60.00  154
  8  \w    -83.00 -49.00   0.50   10.00    --  -23.24 125.00 -16.00   68
  9  \w    -69.00   5.00   0.50   10.00    --   24.18 -19.00 150.00  148
 10  \w   -106.00 -81.00   0.50   10.00    --  -23.24-145.00  98.00   50
;
_diffrn_measurement_device 'four-circle diffractometer'
_diffrn_measurement_device_type 'XtaLAB Synergy, Single source at offset/far, HyPix'
_diffrn_measurement_method '\w scans'
_diffrn_orient_matrix_type 'CrysAlisPro convention (1999,Acta A55,543-557)'
_diffrn_orient_matrix_UB_11 -0.0564067000
_diffrn_orient_matrix_UB_12 -0.0184155000
_diffrn_orient_matrix_UB_13 -0.0183600000
_diffrn_orient_matrix_UB_21 -0.0379787000
_diffrn_orient_matrix_UB_22 0.0275287000
_diffrn_orient_matrix_UB_23 -0.0060619000
_diffrn_orient_matrix_UB_31 0.0025308000
_diffrn_orient_matrix_UB_32 0.0024664000
_diffrn_orient_matrix_UB_33 -0.0696471000
_diffrn_radiation_monochromator mirror
_diffrn_radiation_probe x-ray
_diffrn_radiation_type 'Mo K\a'
_diffrn_radiation_wavelength 0.71073
_diffrn_reflns_av_R_equivalents 0.1045
_diffrn_reflns_av_unetI/netI 0.1208
_diffrn_reflns_Laue_measured_fraction_full 0.997
_diffrn_reflns_Laue_measured_fraction_max 0.883
_diffrn_reflns_limit_h_max 13
_diffrn_reflns_limit_h_min -14
_diffrn_reflns_limit_k_max 27
_diffrn_reflns_limit_k_min -27
_diffrn_reflns_limit_l_max 13
_diffrn_reflns_limit_l_min -12
_diffrn_reflns_number 16236
_diffrn_reflns_point_group_measured_fraction_full 0.997
_diffrn_reflns_point_group_measured_fraction_max 0.883
_diffrn_reflns_theta_full 25.242
_diffrn_reflns_theta_max 29.628
_diffrn_reflns_theta_min 1.906
_diffrn_source 'micro-focus sealed X-ray tube'
_diffrn_source_type 'PhotonJet (Mo) X-ray Source'
_exptl_absorpt_coefficient_mu 1.116
_exptl_absorpt_correction_type none
_exptl_crystal_colour colourless
_exptl_crystal_colour_primary colourless
_exptl_crystal_density_diffrn 1.349
_exptl_crystal_description block
_exptl_crystal_F_000 944
_exptl_crystal_size_max 0.13
_exptl_crystal_size_mid 0.11
_exptl_crystal_size_min 0.1
_refine_diff_density_max 1.745
_refine_diff_density_min -2.772
_refine_diff_density_rms 0.212
_refine_ls_extinction_method none
_refine_ls_goodness_of_fit_ref 1.054
_refine_ls_hydrogen_treatment constr
_refine_ls_matrix_type full
_refine_ls_number_parameters 281
_refine_ls_number_reflns 5565
_refine_ls_number_restraints 0
_refine_ls_restrained_S_all 1.054
_refine_ls_R_factor_all 0.1569
_refine_ls_R_factor_gt 0.1070
_refine_ls_shift/su_max 0.001
_refine_ls_shift/su_mean 0.000
_refine_ls_structure_factor_coef Fsqd
_refine_ls_weighting_details 'w=1/[\s^2^(Fo^2^)+(0.2000P)^2^] where P=(Fo^2^+2Fc^2^)/3'
_refine_ls_weighting_scheme calc
_refine_ls_wR_factor_gt 0.2852
_refine_ls_wR_factor_ref 0.3244
_reflns_Friedel_coverage 0.000
_reflns_number_gt 3237
_reflns_number_total 5565
_reflns_threshold_expression 'I > 2\s(I)'
_cod_data_source_file d4dt03395g2.cif
_cod_data_source_block d25
_cod_database_code 7717814
_shelx_shelxl_version_number 2019/2
_chemical_oxdiff_formula CHONZn
_shelx_space_group_comment
;
The symmetry employed for this shelxl refinement is uniquely defined
by the following loop, which should always be used as a source of
symmetry information in preference to the above space-group names.
They are only intended as comments.
;
_shelx_estimated_absorpt_t_max 0.897
_shelx_estimated_absorpt_t_min 0.869
_olex2_refinement_description
;
1.a Secondary CH2 refined with riding coordinates:
 C27(H27A,H27B)
1.b Aromatic/amide H refined with riding coordinates:
 C13(H13), C3(H3), C16(H16), C24(H24), C2(H2), C17(H17), C25(H25), C5(H5),
 C23(H23), C22(H22), C12(H12), C8(H8), C4(H4), C18(H18), C19(H19), C9(H9),
 C11(H11), C10(H10)
1.c Idealised Me refined as rotating group:
 C28(H28A,H28B,H28C)
;
_olex2_submission_special_instructions 'No special instructions were received'
_oxdiff_exptl_absorpt_empirical_details
;
Empirical correction (ABSPACK) includes:
- Frame scaling
;
_oxdiff_exptl_absorpt_empirical_full_max 2.886
_oxdiff_exptl_absorpt_empirical_full_min 0.306

loop_
_space_group_symop_operation_xyz
'x, y, z'
'-x, y+1/2, -z+1/2'
'-x, -y, -z'
'x, -y-1/2, z-1/2'

loop_
_atom_site_label
_atom_site_type_symbol
_atom_site_fract_x
_atom_site_fract_y
_atom_site_fract_z
_atom_site_U_iso_or_equiv
_atom_site_adp_type
_atom_site_occupancy
_atom_site_site_symmetry_order
_atom_site_calc_flag
_atom_site_refinement_flags_posn
_atom_site_refinement_flags_adp
_atom_site_refinement_flags_occupancy
_atom_site_disorder_assembly
_atom_site_disorder_group
Zn1 Zn 0.40443(8) 0.58382(3) 0.75146(7) 0.0454(3) Uani 1 1 d . . . . .
O1 O 0.3146(5) 0.49215(17) 0.7795(4) 0.0462(10) Uani 1 1 d . . . . .
N1 N 0.5523(5) 0.53105(18) 0.7980(4) 0.0342(10) Uani 1 1 d . . . . .
C13 C 0.6725(6) 0.5567(2) 0.8395(5) 0.0335(12) Uani 1 1 d . . . . .
H13 H 0.725893 0.539068 0.915987 0.040 Uiso 1 1 calc R U . . .
C14 C 0.7215(6) 0.6054(2) 0.7799(5) 0.0321(11) Uani 1 1 d . . . . .
C1 C 0.4092(5) 0.4489(2) 0.8361(5) 0.0303(11) Uani 1 1 d . . . . .
C26 C 0.6732(6) 0.6367(2) 0.6474(5) 0.0331(11) Uani 1 1 d . . . . .
C3 C 0.4841(7) 0.3519(2) 0.9437(5) 0.0429(15) Uani 1 1 d . . . . .
H3 H 0.468407 0.312797 0.977202 0.051 Uiso 1 1 calc R U . . .
C15 C 0.8406(6) 0.6375(2) 0.8437(5) 0.0320(11) Uani 1 1 d . . . . .
C16 C 0.9302(6) 0.6277(3) 0.9666(5) 0.0412(13) Uani 1 1 d . . . . .
H16 H 0.919524 0.594697 1.023380 0.049 Uiso 1 1 calc R U . . .
C21 C 0.7588(6) 0.6853(2) 0.6350(5) 0.0374(13) Uani 1 1 d . . . . .
C6 C 0.5349(6) 0.4702(2) 0.8477(5) 0.0328(12) Uani 1 1 d . . . . .
C20 C 0.8637(6) 0.6865(2) 0.7562(5) 0.0371(13) Uani 1 1 d . . . . .
C7 C 0.1887(6) 0.4733(2) 0.7296(5) 0.0386(13) Uani 1 1 d . . . . .
C24 C 0.5511(7) 0.6606(3) 0.4220(5) 0.0445(14) Uani 1 1 d . . . . .
H24 H 0.481783 0.652895 0.349841 0.053 Uiso 1 1 calc R U . . .
C2 C 0.3815(6) 0.3905(2) 0.8844(5) 0.0367(12) Uani 1 1 d . . . . .
H2 H 0.297155 0.377681 0.877299 0.044 Uiso 1 1 calc R U . . .
C17 C 1.0331(7) 0.6667(3) 1.0024(6) 0.0459(14) Uani 1 1 d . . . . .
H17 H 1.090740 0.661026 1.085546 0.055 Uiso 1 1 calc R U . . .
C25 C 0.5696(6) 0.6239(3) 0.5393(5) 0.0410(13) Uani 1 1 d . . . . .
H25 H 0.513615 0.591207 0.545417 0.049 Uiso 1 1 calc R U . . .
C5 C 0.6342(7) 0.4294(2) 0.9026(6) 0.0421(14) Uani 1 1 d . . . . .
H5 H 0.718781 0.440798 0.905873 0.051 Uiso 1 1 calc R U . . .
C23 C 0.6370(7) 0.7092(3) 0.4128(5) 0.0446(15) Uani 1 1 d . . . . .
H23 H 0.623138 0.733616 0.334391 0.054 Uiso 1 1 calc R U . . .
C22 C 0.7406(7) 0.7214(2) 0.5162(5) 0.0429(15) Uani 1 1 d . . . . .
H22 H 0.797838 0.753192 0.507838 0.051 Uiso 1 1 calc R U . . .
C12 C 0.0928(7) 0.5066(3) 0.7733(6) 0.0470(15) Uani 1 1 d . . . . .
H12 H 0.114345 0.539102 0.835747 0.056 Uiso 1 1 calc R U . . .
C8 C 0.1587(8) 0.4263(3) 0.6364(7) 0.0503(16) Uani 1 1 d . . . . .
H8 H 0.222743 0.404909 0.605819 0.060 Uiso 1 1 calc R U . . .
C4 C 0.6067(7) 0.3712(3) 0.9527(6) 0.0457(15) Uani 1 1 d . . . . .
H4 H 0.673973 0.345117 0.993297 0.055 Uiso 1 1 calc R U . . .
C18 C 1.0534(8) 0.7152(3) 0.9163(7) 0.0579(19) Uani 1 1 d . . . . .
H18 H 1.124673 0.741055 0.942129 0.069 Uiso 1 1 calc R U . . .
C27 C 0.2854(8) 0.6491(3) 0.6813(7) 0.0583(18) Uani 1 1 d . . . . .
H27A H 0.259521 0.644044 0.583171 0.070 Uiso 1 1 calc R U . . .
H27B H 0.209470 0.643258 0.717737 0.070 Uiso 1 1 calc R U . . .
C19 C 0.9692(7) 0.7248(3) 0.7943(6) 0.0485(16) Uani 1 1 d . . . . .
H19 H 0.983119 0.757076 0.737205 0.058 Uiso 1 1 calc R U . . .
C9 C 0.0295(8) 0.4108(3) 0.5878(8) 0.067(2) Uani 1 1 d . . . . .
H9 H 0.007421 0.378644 0.524738 0.080 Uiso 1 1 calc R U . . .
C11 C -0.0325(8) 0.4911(3) 0.7239(8) 0.063(2) Uani 1 1 d . . . . .
H11 H -0.096614 0.513461 0.752278 0.076 Uiso 1 1 calc R U . . .
C10 C -0.0653(9) 0.4427(4) 0.6324(9) 0.073(2) Uani 1 1 d . . . . .
H10 H -0.150925 0.431701 0.600859 0.087 Uiso 1 1 calc R U . . .
C28 C 0.3317(10) 0.7159(3) 0.7108(8) 0.071(2) Uani 1 1 d . . . . .
H28A H 0.391007 0.726321 0.655244 0.106 Uiso 1 1 calc R U . . .
H28B H 0.373647 0.719661 0.805279 0.106 Uiso 1 1 calc R U . . .
H28C H 0.259743 0.743884 0.690590 0.106 Uiso 1 1 calc R U . . .

loop_
_atom_site_aniso_label
_atom_site_aniso_U_11
_atom_site_aniso_U_22
_atom_site_aniso_U_33
_atom_site_aniso_U_23
_atom_site_aniso_U_13
_atom_site_aniso_U_12
Zn1 0.0542(6) 0.0266(4) 0.0553(5) 0.0062(2) 0.0121(4) 0.0035(3)
O1 0.047(3) 0.0246(19) 0.065(2) 0.0044(17) 0.009(2) 0.0005(18)
N1 0.047(3) 0.021(2) 0.038(2) 0.0023(15) 0.015(2) -0.0034(18)
C13 0.045(4) 0.025(2) 0.034(2) 0.0002(18) 0.016(2) 0.001(2)
C14 0.040(3) 0.028(2) 0.029(2) 0.0003(18) 0.010(2) 0.000(2)
C1 0.036(3) 0.022(2) 0.033(2) -0.0010(17) 0.010(2) -0.002(2)
C26 0.043(3) 0.028(2) 0.030(2) -0.0032(18) 0.012(2) 0.002(2)
C3 0.065(5) 0.028(3) 0.038(3) 0.006(2) 0.016(3) 0.000(3)
C15 0.042(3) 0.024(2) 0.032(2) -0.0014(17) 0.015(2) 0.002(2)
C16 0.054(4) 0.032(3) 0.039(3) 0.001(2) 0.014(3) 0.003(3)
C21 0.057(4) 0.024(2) 0.037(2) -0.0017(19) 0.023(3) 0.003(2)
C6 0.050(4) 0.019(2) 0.034(2) -0.0009(17) 0.019(2) 0.001(2)
C20 0.051(4) 0.026(2) 0.039(3) -0.0041(19) 0.021(3) -0.004(2)
C7 0.046(4) 0.027(3) 0.044(3) 0.001(2) 0.012(3) -0.001(2)
C24 0.052(4) 0.050(3) 0.030(2) -0.005(2) 0.007(3) 0.009(3)
C2 0.044(4) 0.030(3) 0.041(3) -0.001(2) 0.020(2) -0.006(2)
C17 0.045(4) 0.046(3) 0.046(3) -0.005(2) 0.010(3) 0.003(3)
C25 0.049(4) 0.043(3) 0.034(2) -0.003(2) 0.016(2) -0.004(3)
C5 0.057(4) 0.027(3) 0.045(3) 0.000(2) 0.018(3) -0.001(2)
C23 0.059(4) 0.043(3) 0.036(3) 0.004(2) 0.017(3) 0.013(3)
C22 0.070(5) 0.027(3) 0.036(2) 0.004(2) 0.021(3) 0.003(3)
C12 0.056(5) 0.033(3) 0.056(3) -0.006(2) 0.022(3) 0.004(3)
C8 0.050(4) 0.043(3) 0.058(4) -0.017(3) 0.014(3) 0.002(3)
C4 0.067(5) 0.025(3) 0.045(3) 0.006(2) 0.013(3) 0.009(3)
C18 0.067(5) 0.045(4) 0.066(4) -0.011(3) 0.023(4) -0.022(3)
C27 0.075(6) 0.030(3) 0.067(4) 0.003(3) 0.010(4) 0.007(3)
C19 0.061(5) 0.038(3) 0.049(3) 0.001(2) 0.018(3) -0.008(3)
C9 0.048(5) 0.061(5) 0.080(5) -0.028(4) -0.009(4) 0.001(4)
C11 0.047(5) 0.052(4) 0.093(5) -0.006(4) 0.021(4) 0.005(3)
C10 0.049(5) 0.057(5) 0.104(6) -0.007(4) -0.001(4) -0.007(4)
C28 0.087(7) 0.037(4) 0.072(4) 0.014(3) -0.015(4) -0.001(4)

loop_
_atom_type_symbol
_atom_type_description
_atom_type_scat_dispersion_real
_atom_type_scat_dispersion_imag
_atom_type_scat_source
C C 0.0033 0.0016 'International Tables Vol C Tables 4.2.6.8 and 6.1.1.4'
H H 0.0000 0.0000 'International Tables Vol C Tables 4.2.6.8 and 6.1.1.4'
N N 0.0061 0.0033 'International Tables Vol C Tables 4.2.6.8 and 6.1.1.4'
O O 0.0106 0.0060 'International Tables Vol C Tables 4.2.6.8 and 6.1.1.4'
Zn Zn 0.2839 1.4301 'International Tables Vol C Tables 4.2.6.8 and 6.1.1.4'

loop_
_geom_angle_atom_site_label_1
_geom_angle_atom_site_label_2
_geom_angle_atom_site_label_3
_geom_angle
_geom_angle_site_symmetry_1
_geom_angle_site_symmetry_3
_geom_angle_publ_flag
N1 Zn1 O1 78.85(17) . . ?
N1 Zn1 C27 164.8(3) . . ?
C27 Zn1 O1 114.7(3) . . ?
C1 O1 Zn1 110.0(3) . . ?
C7 O1 Zn1 128.3(3) . . ?
C7 O1 C1 120.8(4) . . ?
C13 N1 Zn1 120.3(3) . . ?
C13 N1 C6 116.4(5) . . ?
C6 N1 Zn1 117.4(4) . . ?
N1 C13 H13 116.7 . . ?
C14 C13 N1 126.6(5) . . ?
C14 C13 H13 116.7 . . ?
C13 C14 C26 130.7(5) . . ?
C13 C14 C15 123.1(5) . . ?
C15 C14 C26 106.2(4) . . ?
O1 C1 C6 114.5(4) . . ?
C2 C1 O1 123.0(5) . . ?
C2 C1 C6 122.4(5) . . ?
C21 C26 C14 108.1(5) . . ?
C25 C26 C14 132.2(5) . . ?
C25 C26 C21 119.6(5) . . ?
C2 C3 H3 119.9 . . ?
C4 C3 H3 119.9 . . ?
C4 C3 C2 120.2(5) . . ?
C16 C15 C14 132.4(5) . . ?
C16 C15 C20 118.5(5) . . ?
C20 C15 C14 109.0(5) . . ?
C15 C16 H16 120.2 . . ?
C17 C16 C15 119.7(5) . . ?
C17 C16 H16 120.2 . . ?
C26 C21 C20 109.4(4) . . ?
C22 C21 C26 120.9(6) . . ?
C22 C21 C20 129.7(6) . . ?
C1 C6 N1 117.8(5) . . ?
C5 C6 N1 124.5(5) . . ?
C5 C6 C1 117.7(5) . . ?
C15 C20 C21 107.3(5) . . ?
C19 C20 C15 120.5(5) . . ?
C19 C20 C21 132.2(5) . . ?
O1 C7 C12 117.4(5) . . ?
C8 C7 O1 121.5(6) . . ?
C8 C7 C12 121.0(7) . . ?
C25 C24 H24 120.0 . . ?
C25 C24 C23 120.1(6) . . ?
C23 C24 H24 120.0 . . ?
C1 C2 C3 118.1(5) . . ?
C1 C2 H2 121.0 . . ?
C3 C2 H2 121.0 . . ?
C16 C17 H17 119.5 . . ?
C16 C17 C18 121.1(6) . . ?
C18 C17 H17 119.5 . . ?
C26 C25 H25 120.4 . . ?
C24 C25 C26 119.2(6) . . ?
C24 C25 H25 120.4 . . ?
C6 C5 H5 120.1 . . ?
C6 C5 C4 119.9(6) . . ?
C4 C5 H5 120.1 . . ?
C24 C23 H23 119.2 . . ?
C22 C23 C24 121.6(5) . . ?
C22 C23 H23 119.2 . . ?
C21 C22 H22 120.7 . . ?
C23 C22 C21 118.7(6) . . ?
C23 C22 H22 120.7 . . ?
C7 C12 H12 120.2 . . ?
C11 C12 C7 119.5(6) . . ?
C11 C12 H12 120.2 . . ?
C7 C8 H8 120.8 . . ?
C7 C8 C9 118.5(6) . . ?
C9 C8 H8 120.8 . . ?
C3 C4 C5 121.6(6) . . ?
C3 C4 H4 119.2 . . ?
C5 C4 H4 119.2 . . ?
C17 C18 H18 119.8 . . ?
C19 C18 C17 120.4(7) . . ?
C19 C18 H18 119.8 . . ?
Zn1 C27 H27A 108.1 . . ?
Zn1 C27 H27B 108.1 . . ?
H27A C27 H27B 107.3 . . ?
C28 C27 Zn1 116.8(6) . . ?
C28 C27 H27A 108.1 . . ?
C28 C27 H27B 108.1 . . ?
C20 C19 H19 120.1 . . ?
C18 C19 C20 119.7(6) . . ?
C18 C19 H19 120.1 . . ?
C8 C9 H9 119.6 . . ?
C10 C9 C8 120.7(6) . . ?
C10 C9 H9 119.6 . . ?
C12 C11 H11 119.7 . . ?
C12 C11 C10 120.7(7) . . ?
C10 C11 H11 119.7 . . ?
C9 C10 C11 119.6(8) . . ?
C9 C10 H10 120.2 . . ?
C11 C10 H10 120.2 . . ?
C27 C28 H28A 109.5 . . ?
C27 C28 H28B 109.5 . . ?
C27 C28 H28C 109.5 . . ?
H28A C28 H28B 109.5 . . ?
H28A C28 H28C 109.5 . . ?
H28B C28 H28C 109.5 . . ?

loop_
_geom_bond_atom_site_label_1
_geom_bond_atom_site_label_2
_geom_bond_distance
_geom_bond_site_symmetry_2
_geom_bond_publ_flag
Zn1 O1 2.226(4) . ?
Zn1 N1 1.913(5) . ?
Zn1 C27 1.914(7) . ?
O1 C1 1.395(7) . ?
O1 C7 1.388(8) . ?
N1 C13 1.375(7) . ?
N1 C6 1.421(6) . ?
C13 H13 0.9300 . ?
C13 C14 1.362(7) . ?
C14 C26 1.478(7) . ?
C14 C15 1.463(8) . ?
C1 C6 1.399(8) . ?
C1 C2 1.393(7) . ?
C26 C21 1.407(8) . ?
C26 C25 1.397(8) . ?
C3 H3 0.9300 . ?
C3 C2 1.396(9) . ?
C3 C4 1.357(9) . ?
C15 C16 1.401(8) . ?
C15 C20 1.424(7) . ?
C16 H16 0.9300 . ?
C16 C17 1.364(9) . ?
C21 C20 1.462(9) . ?
C21 C22 1.400(7) . ?
C6 C5 1.388(8) . ?
C20 C19 1.378(9) . ?
C7 C12 1.396(8) . ?
C7 C8 1.364(8) . ?
C24 H24 0.9300 . ?
C24 C25 1.394(7) . ?
C24 C23 1.402(9) . ?
C2 H2 0.9300 . ?
C17 H17 0.9300 . ?
C17 C18 1.398(9) . ?
C25 H25 0.9300 . ?
C5 H5 0.9300 . ?
C5 C4 1.397(7) . ?
C23 H23 0.9300 . ?
C23 C22 1.365(9) . ?
C22 H22 0.9300 . ?
C12 H12 0.9300 . ?
C12 C11 1.362(11) . ?
C8 H8 0.9300 . ?
C8 C9 1.398(11) . ?
C4 H4 0.9300 . ?
C18 H18 0.9300 . ?
C18 C19 1.367(10) . ?
C27 H27A 0.9700 . ?
C27 H27B 0.9700 . ?
C27 C28 1.518(9) . ?
C19 H19 0.9300 . ?
C9 H9 0.9300 . ?
C9 C10 1.377(12) . ?
C11 H11 0.9300 . ?
C11 C10 1.377(11) . ?
C10 H10 0.9300 . ?
C28 H28A 0.9600 . ?
C28 H28B 0.9600 . ?
C28 H28C 0.9600 . ?

loop_
_geom_torsion_atom_site_label_1
_geom_torsion_atom_site_label_2
_geom_torsion_atom_site_label_3
_geom_torsion_atom_site_label_4
_geom_torsion
_geom_torsion_site_symmetry_1
_geom_torsion_site_symmetry_2
_geom_torsion_site_symmetry_3
_geom_torsion_site_symmetry_4
_geom_torsion_publ_flag
Zn1 O1 C1 C6 -6.5(5) . . . . ?
Zn1 O1 C1 C2 169.9(4) . . . . ?
Zn1 O1 C7 C12 -62.1(6) . . . . ?
Zn1 O1 C7 C8 114.7(6) . . . . ?
Zn1 N1 C13 C14 -45.9(6) . . . . ?
Zn1 N1 C6 C1 11.4(5) . . . . ?
Zn1 N1 C6 C5 -171.1(4) . . . . ?
O1 C1 C6 N1 -2.0(6) . . . . ?
O1 C1 C6 C5 -179.7(4) . . . . ?
O1 C1 C2 C3 -177.6(4) . . . . ?
O1 C7 C12 C11 178.0(6) . . . . ?
O1 C7 C8 C9 -178.3(6) . . . . ?
N1 C13 C14 C26 -11.6(9) . . . . ?
N1 C13 C14 C15 168.4(4) . . . . ?
N1 C6 C5 C4 177.9(5) . . . . ?
C13 N1 C6 C1 164.7(4) . . . . ?
C13 N1 C6 C5 -17.8(7) . . . . ?
C13 C14 C26 C21 179.1(5) . . . . ?
C13 C14 C26 C25 -5.2(10) . . . . ?
C13 C14 C15 C16 2.2(9) . . . . ?
C13 C14 C15 C20 -179.2(5) . . . . ?
C14 C26 C21 C20 0.6(6) . . . . ?
C14 C26 C21 C22 177.1(5) . . . . ?
C14 C26 C25 C24 -176.8(5) . . . . ?
C14 C15 C16 C17 -178.3(5) . . . . ?
C14 C15 C20 C21 -0.4(6) . . . . ?
C14 C15 C20 C19 178.7(5) . . . . ?
C1 O1 C7 C12 129.9(5) . . . . ?
C1 O1 C7 C8 -53.3(7) . . . . ?
C1 C6 C5 C4 -4.6(7) . . . . ?
C26 C14 C15 C16 -177.8(5) . . . . ?
C26 C14 C15 C20 0.8(5) . . . . ?
C26 C21 C20 C15 -0.1(6) . . . . ?
C26 C21 C20 C19 -179.1(6) . . . . ?
C26 C21 C22 C23 0.8(8) . . . . ?
C15 C14 C26 C21 -0.8(5) . . . . ?
C15 C14 C26 C25 174.9(5) . . . . ?
C15 C16 C17 C18 -2.3(9) . . . . ?
C15 C20 C19 C18 0.9(9) . . . . ?
C16 C15 C20 C21 178.4(4) . . . . ?
C16 C15 C20 C19 -2.5(8) . . . . ?
C16 C17 C18 C19 0.7(10) . . . . ?
C21 C26 C25 C24 -1.6(8) . . . . ?
C21 C20 C19 C18 179.8(6) . . . . ?
C6 N1 C13 C14 161.6(5) . . . . ?
C6 C1 C2 C3 -1.4(7) . . . . ?
C6 C5 C4 C3 3.1(8) . . . . ?
C20 C15 C16 C17 3.2(8) . . . . ?
C20 C21 C22 C23 176.5(5) . . . . ?
C7 O1 C1 C6 163.4(4) . . . . ?
C7 O1 C1 C2 -20.1(7) . . . . ?
C7 C12 C11 C10 0.6(11) . . . . ?
C7 C8 C9 C10 0.5(12) . . . . ?
C24 C23 C22 C21 -1.5(8) . . . . ?
C2 C1 C6 N1 -178.5(4) . . . . ?
C2 C1 C6 C5 3.9(7) . . . . ?
C2 C3 C4 C5 -0.6(8) . . . . ?
C17 C18 C19 C20 0.1(10) . . . . ?
C25 C26 C21 C20 -175.7(5) . . . . ?
C25 C26 C21 C22 0.7(8) . . . . ?
C25 C24 C23 C22 0.6(9) . . . . ?
C23 C24 C25 C26 0.9(8) . . . . ?
C22 C21 C20 C15 -176.2(5) . . . . ?
C22 C21 C20 C19 4.9(10) . . . . ?
C12 C7 C8 C9 -1.6(10) . . . . ?
C12 C11 C10 C9 -1.7(13) . . . . ?
C8 C7 C12 C11 1.1(10) . . . . ?
C8 C9 C10 C11 1.2(14) . . . . ?
C4 C3 C2 C1 -0.3(8) . . . . ?
